data_8102471
loop_
_publ_author_name
'Yu-Ting Wang'
'Rong-Sheng Xin'
'Jian-Ge Wang'

_publ_section_title
;
 Crystal structure of bis(imidazole-1-acetato)cobalt(II), Co(C5H5N2O2)2
;
_journal_issue 3
_journal_name_full 'Zeitschrift f\"ur Kristallographie - New Crystal Structures'
_journal_page_first 487
_journal_volume 224
_journal_year 2009
_chemical_formula_sum 'C10 H10 Co N4 O4'
_chemical_formula_weight 309.15
_chemical_name_systematic
; 
[Co(idza)~2~]~n~
;
_space_group_IT_number 14
_symmetry_cell_setting monoclinic
_symmetry_space_group_name_Hall '-P 2yn'
_symmetry_space_group_name_H-M 'P 1 21/n 1'
_atom_sites_solution_hydrogens geom
_atom_sites_solution_primary direct
_atom_sites_solution_secondary difmap
_audit_creation_method SHELXL-97
_cell_angle_alpha 90.00
_cell_angle_beta 91.285(4)
_cell_angle_gamma 90.00
_cell_formula_units_Z 2
_cell_length_a 8.305(3)
_cell_length_b 5.0351(17)
_cell_length_c 12.328(4)
_cell_measurement_reflns_used 1611
_cell_measurement_temperature 291(2)
_cell_measurement_theta_max 28.19
_cell_measurement_theta_min 2.93
_cell_volume 515.4(3)
_computing_cell_refinement 'Bruker SMART'
_computing_data_collection 'Bruker SMART'
_computing_data_reduction 'Bruker SAINT'
_computing_molecular_graphics 'Bruker SHELXTL'
_computing_publication_material 'Bruker SHELXTL'
_computing_structure_refinement 'SHELXL-97 (Sheldrick, 1997)'
_computing_structure_solution 'SHELXS-97 (Sheldrick, 1990)'
_diffrn_ambient_temperature 291(2)
_diffrn_measured_fraction_theta_full 0.992
_diffrn_measured_fraction_theta_max 0.992
_diffrn_measurement_device_type 'CCD area detector'
_diffrn_measurement_method 'phi and omega scans'
_diffrn_radiation_monochromator graphite
_diffrn_radiation_source 'fine-focus sealed tube'
_diffrn_radiation_type MoK\a
_diffrn_radiation_wavelength 0.71073
_diffrn_reflns_av_R_equivalents 0.0097
_diffrn_reflns_av_sigmaI/netI 0.0137
_diffrn_reflns_limit_h_max 9
_diffrn_reflns_limit_h_min -10
_diffrn_reflns_limit_k_max 6
_diffrn_reflns_limit_k_min -6
_diffrn_reflns_limit_l_max 6
_diffrn_reflns_limit_l_min -14
_diffrn_reflns_number 2050
_diffrn_reflns_theta_full 25.98
_diffrn_reflns_theta_max 25.98
_diffrn_reflns_theta_min 2.93
_exptl_absorpt_coefficient_mu 1.684
_exptl_absorpt_correction_T_max 0.7480
_exptl_absorpt_correction_T_min 0.5618
_exptl_absorpt_correction_type multi-scan
_exptl_absorpt_process_details sadabs
_exptl_crystal_colour pink
_exptl_crystal_density_diffrn 1.992
_exptl_crystal_density_method 'not measured'
_exptl_crystal_description block
_exptl_crystal_F_000 314
_exptl_crystal_size_max 0.39
_exptl_crystal_size_mid 0.19
_exptl_crystal_size_min 0.18
_refine_diff_density_max 0.251
_refine_diff_density_min -0.366
_refine_diff_density_rms 0.069
_refine_ls_extinction_method none
_refine_ls_goodness_of_fit_ref 1.055
_refine_ls_hydrogen_treatment constr
_refine_ls_matrix_type full
_refine_ls_number_parameters 88
_refine_ls_number_reflns 1000
_refine_ls_number_restraints 0
_refine_ls_restrained_S_all 1.055
_refine_ls_R_factor_all 0.0227
_refine_ls_R_factor_gt 0.0215
_refine_ls_shift/su_max 0.000
_refine_ls_shift/su_mean 0.000
_refine_ls_structure_factor_coef Fsqd
_refine_ls_weighting_details 'calc w=1/[\s^2^(Fo^2^)+(0.0399P)^2^+0.2000P] where P=(Fo^2^+2Fc^2^)/3'
_refine_ls_weighting_scheme calc
_refine_ls_wR_factor_gt 0.0596
_refine_ls_wR_factor_ref 0.0607
_reflns_number_gt 935
_reflns_number_total 1000
_reflns_threshold_expression >2sigma(I)
_cod_data_source_file 1267-2655.cff
_cod_data_source_block b
_cod_depositor_comments
;
The following automatic conversions were performed:
'_symmetry_cell_setting' value 'Monoclinic' changed to 'monoclinic'
according to '/home/saulius/struct/CIF-dictionaries/cif_core.dic'
dictionary named 'cif_core.dic' version 2.4.1 from 2010-06-29.

Automatic conversion script
Id: cif_fix_enum 1555 2011-01-17 13:19:09Z saulius 
;
_cod_original_sg_symbol_H-M P2(1)/n
_cod_database_code 8102471

loop_
_symmetry_equiv_pos_as_xyz
'x, y, z'
'-x+1/2, y+1/2, -z+1/2'
'-x, -y, -z'
'x-1/2, -y-1/2, z-1/2'

loop_
_atom_site_label
_atom_site_type_symbol
_atom_site_fract_x
_atom_site_fract_y
_atom_site_fract_z
_atom_site_U_iso_or_equiv
_atom_site_adp_type
_atom_site_occupancy
_atom_site_symmetry_multiplicity
_atom_site_calc_flag
_atom_site_refinement_flags
_atom_site_disorder_assembly
_atom_site_disorder_group
Co1 Co 0.0000 0.0000 0.5000 0.01374(13) Uani 1 2 d S . .
O1 O 0.61554(12) -0.1673(2) 0.07184(9) 0.0191(3) Uani 1 1 d . . .
O2 O 0.55454(13) 0.2344(2) 0.13886(9) 0.0186(3) Uani 1 1 d . . .
N1 N 0.22166(15) 0.0733(3) 0.42063(11) 0.0170(3) Uani 1 1 d . . .
N2 N 0.44291(17) -0.0123(2) 0.33020(12) 0.0159(3) Uani 1 1 d . . .
C1 C 0.3355(2) 0.2654(3) 0.44408(13) 0.0221(4) Uani 1 1 d . . .
H1 H 0.3209 0.4086 0.4905 0.027 Uiso 1 1 calc R . .
C2 C 0.29146(18) -0.0906(3) 0.35144(13) 0.0175(3) Uani 1 1 d . . .
H2A H 0.2422 -0.2403 0.3215 0.021 Uiso 1 1 calc R . .
C3 C 0.47250(19) 0.2142(3) 0.38919(14) 0.0218(4) Uani 1 1 d . . .
H3 H 0.5671 0.3130 0.3913 0.026 Uiso 1 1 calc R . .
C4 C 0.55383(18) -0.1450(3) 0.25755(13) 0.0180(3) Uani 1 1 d . . .
H4A H 0.5170 -0.3259 0.2462 0.022 Uiso 1 1 calc R . .
H4B H 0.6590 -0.1537 0.2932 0.022 Uiso 1 1 calc R . .
C5 C 0.57238(18) -0.0125(3) 0.14620(14) 0.0146(3) Uani 1 1 d . . .

loop_
_atom_site_aniso_label
_atom_site_aniso_U_11
_atom_site_aniso_U_22
_atom_site_aniso_U_33
_atom_site_aniso_U_23
_atom_site_aniso_U_13
_atom_site_aniso_U_12
Co1 0.01519(18) 0.01219(19) 0.0140(2) 0.00113(10) 0.00454(12) 0.00011(10)
O1 0.0210(5) 0.0179(6) 0.0188(6) -0.0040(4) 0.0073(4) -0.0021(4)
O2 0.0233(5) 0.0153(6) 0.0173(6) 0.0008(4) 0.0023(4) 0.0015(4)
N1 0.0179(7) 0.0163(6) 0.0169(7) 0.0005(5) 0.0040(5) -0.0005(5)
N2 0.0172(7) 0.0165(7) 0.0141(7) 0.0002(5) 0.0034(5) 0.0008(5)
C1 0.0264(8) 0.0195(8) 0.0208(8) -0.0061(6) 0.0059(7) -0.0049(7)
C2 0.0183(7) 0.0170(8) 0.0171(8) -0.0010(7) 0.0027(6) -0.0020(7)
C3 0.0211(8) 0.0217(9) 0.0228(8) -0.0055(7) 0.0040(6) -0.0071(6)
C4 0.0194(7) 0.0172(8) 0.0177(8) 0.0015(6) 0.0056(6) 0.0045(6)
C5 0.0104(7) 0.0173(9) 0.0163(8) -0.0007(5) 0.0027(6) -0.0009(5)

loop_
_atom_type_symbol
_atom_type_description
_atom_type_scat_dispersion_real
_atom_type_scat_dispersion_imag
_atom_type_scat_source
C C 0.0033 0.0016 'International Tables Vol C Tables 4.2.6.8 and 6.1.1.4'
H H 0.0000 0.0000 'International Tables Vol C Tables 4.2.6.8 and 6.1.1.4'
N N 0.0061 0.0033 'International Tables Vol C Tables 4.2.6.8 and 6.1.1.4'
O O 0.0106 0.0060 'International Tables Vol C Tables 4.2.6.8 and 6.1.1.4'
Co Co 0.3494 0.9721 'International Tables Vol C Tables 4.2.6.8 and 6.1.1.4'

loop_
_geom_angle_atom_site_label_1
_geom_angle_atom_site_label_2
_geom_angle_atom_site_label_3
_geom_angle
_geom_angle_site_symmetry_1
_geom_angle_site_symmetry_3
_geom_angle_publ_flag
O1 Co1 O1 180.0 2 4_556 ?
O1 Co1 N1 86.62(5) 2 3_556 ?
O1 Co1 N1 93.38(5) 4_556 3_556 ?
O1 Co1 N1 93.38(5) 2 . ?
O1 Co1 N1 86.62(5) 4_556 . ?
N1 Co1 N1 180.0 3_556 . ?
O1 Co1 O2 94.11(5) 2 2_545 ?
O1 Co1 O2 85.89(5) 4_556 2_545 ?
N1 Co1 O2 94.96(5) 3_556 2_545 ?
N1 Co1 O2 85.04(5) . 2_545 ?
O1 Co1 O2 85.89(5) 2 4_566 ?
O1 Co1 O2 94.11(5) 4_556 4_566 ?
N1 Co1 O2 85.04(5) 3_556 4_566 ?
N1 Co1 O2 94.96(5) . 4_566 ?
O2 Co1 O2 180.00(4) 2_545 4_566 ?
C5 O1 Co1 131.31(10) . 2_545 ?
C5 O2 Co1 132.59(11) . 2 ?
C2 N1 C1 105.25(13) . . ?
C2 N1 Co1 125.41(12) . . ?
C1 N1 Co1 128.26(11) . . ?
C2 N2 C3 107.27(14) . . ?
C2 N2 C4 126.05(14) . . ?
C3 N2 C4 126.68(14) . . ?
C3 C1 N1 109.87(14) . . ?
C3 C1 H1 125.1 . . ?
N1 C1 H1 125.1 . . ?
N1 C2 N2 111.40(14) . . ?
N1 C2 H2A 124.3 . . ?
N2 C2 H2A 124.3 . . ?
C1 C3 N2 106.20(14) . . ?
C1 C3 H3 126.9 . . ?
N2 C3 H3 126.9 . . ?
N2 C4 C5 115.21(13) . . ?
N2 C4 H4A 108.5 . . ?
C5 C4 H4A 108.5 . . ?
N2 C4 H4B 108.5 . . ?
C5 C4 H4B 108.5 . . ?
H4A C4 H4B 107.5 . . ?
O2 C5 O1 126.51(15) . . ?
O2 C5 C4 118.72(14) . . ?
O1 C5 C4 114.60(13) . . ?

loop_
_geom_bond_atom_site_label_1
_geom_bond_atom_site_label_2
_geom_bond_distance
_geom_bond_site_symmetry_2
_geom_bond_publ_flag
Co1 O1 2.1148(12) 2 ?
Co1 O1 2.1148(12) 4_556 ?
Co1 N1 2.1362(13) 3_556 ?
Co1 N1 2.1362(14) . ?
Co1 O2 2.2112(12) 2_545 ?
Co1 O2 2.2112(12) 4_566 ?
O1 C5 1.2617(19) . ?
O1 Co1 2.1148(12) 2_545 ?
O2 C5 1.2547(18) . ?
O2 Co1 2.2112(12) 2 ?
N1 C2 1.329(2) . ?
N1 C1 1.379(2) . ?
N2 C2 1.349(2) . ?
N2 C3 1.372(2) . ?
N2 C4 1.461(2) . ?
C1 C3 1.361(2) . ?
C1 H1 0.9300 . ?
C2 H2A 0.9300 . ?
C3 H3 0.9300 . ?
C4 C5 1.537(2) . ?
C4 H4A 0.9700 . ?
C4 H4B 0.9700 . ?

loop_
_geom_torsion_atom_site_label_1
_geom_torsion_atom_site_label_2
_geom_torsion_atom_site_label_3
_geom_torsion_atom_site_label_4
_geom_torsion
_geom_torsion_site_symmetry_1
_geom_torsion_site_symmetry_2
_geom_torsion_site_symmetry_3
_geom_torsion_site_symmetry_4
_geom_torsion_publ_flag
O1 Co1 N1 C2 -118.57(13) 2 . . . ?
O1 Co1 N1 C2 61.43(13) 4_556 . . . ?
N1 Co1 N1 C2 119(38) 3_556 . . . ?
O2 Co1 N1 C2 -24.73(13) 2_545 . . . ?
O2 Co1 N1 C2 155.27(13) 4_566 . . . ?
O1 Co1 N1 C1 75.09(14) 2 . . . ?
O1 Co1 N1 C1 -104.91(14) 4_556 . . . ?
N1 Co1 N1 C1 -48(38) 3_556 . . . ?
O2 Co1 N1 C1 168.93(14) 2_545 . . . ?
O2 Co1 N1 C1 -11.07(14) 4_566 . . . ?
C2 N1 C1 C3 -0.27(19) . . . . ?
Co1 N1 C1 C3 168.22(12) . . . . ?
C1 N1 C2 N2 0.06(19) . . . . ?
Co1 N1 C2 N2 -168.86(10) . . . . ?
C3 N2 C2 N1 0.17(19) . . . . ?
C4 N2 C2 N1 -179.71(14) . . . . ?
N1 C1 C3 N2 0.37(19) . . . . ?
C2 N2 C3 C1 -0.32(18) . . . . ?
C4 N2 C3 C1 179.56(15) . . . . ?
C2 N2 C4 C5 102.79(18) . . . . ?
C3 N2 C4 C5 -77.1(2) . . . . ?
Co1 O2 C5 O1 25.4(2) 2 . . . ?
Co1 O2 C5 C4 -159.78(10) 2 . . . ?
Co1 O1 C5 O2 -120.88(15) 2_545 . . . ?
Co1 O1 C5 C4 64.10(18) 2_545 . . . ?
N2 C4 C5 O2 29.8(2) . . . . ?
N2 C4 C5 O1 -154.78(14) . . . . ?
